data_4509932
loop_
_publ_author_name
'Park, Ji Hye'
'Lee, Woo Ram'
'Kim, Yeonga'
'Lee, Hye Jin'
'Ryu, Dae Won'
'Phang, Won Ju'
'Hong, Chang Seop'

_publ_section_title
;
 Interpenetration Control, Sorption Behavior, and Framework Flexibility in
 Zn(II) Metal--Organic Frameworks
;
_journal_issue 2
_journal_name_full 'Crystal Growth &amp; Design'
_journal_page_first 699
_journal_paper_doi 10.1021/cg401583v
_journal_volume 14
_journal_year 2014
_chemical_formula_sum 'C20 H14 N4 O4 Zn'
_chemical_formula_weight 439.72
_chemical_name_systematic
;
 ?
;
_space_group_IT_number 14
_symmetry_cell_setting monoclinic
_symmetry_space_group_name_Hall '-P 2ybc'
_symmetry_space_group_name_H-M 'P 1 21/c 1'
_atom_sites_solution_hydrogens geom
_atom_sites_solution_primary direct
_atom_sites_solution_secondary difmap
_audit_creation_method SHELXL-97
_cell_angle_alpha 90.00
_cell_angle_beta 96.031(3)
_cell_angle_gamma 90.00
_cell_formula_units_Z 4
_cell_length_a 11.8037(6)
_cell_length_b 20.4941(11)
_cell_length_c 13.6817(7)
_cell_measurement_reflns_used 2646
_cell_measurement_temperature 296(2)
_cell_measurement_theta_max 19.735
_cell_measurement_theta_min 2.386
_cell_volume 3291.4(3)
_computing_cell_refinement 'Bruker SMART APEXll'
_computing_data_collection 'Bruker SMART APEXll'
_computing_data_reduction 'Bruker SAINT'
_computing_molecular_graphics WingX
_computing_publication_material WingX
_computing_structure_refinement 'SHELXL-97 (Sheldrick, 1997)'
_computing_structure_solution SHELXTL
_diffrn_ambient_temperature 296(2)
_diffrn_measured_fraction_theta_full 0.970
_diffrn_measured_fraction_theta_max 0.970
_diffrn_measurement_device_type 'CCD area detector'
_diffrn_measurement_method 'omega scan'
_diffrn_radiation_monochromator graphite
_diffrn_radiation_source 'fine-focus sealed tube'
_diffrn_radiation_type MoK\a
_diffrn_radiation_wavelength 0.71073
_diffrn_reflns_av_R_equivalents 0.0931
_diffrn_reflns_av_sigmaI/netI 0.1381
_diffrn_reflns_limit_h_max 10
_diffrn_reflns_limit_h_min -15
_diffrn_reflns_limit_k_max 27
_diffrn_reflns_limit_k_min -27
_diffrn_reflns_limit_l_max 17
_diffrn_reflns_limit_l_min -18
_diffrn_reflns_number 28883
_diffrn_reflns_theta_full 28.36
_diffrn_reflns_theta_max 28.36
_diffrn_reflns_theta_min 1.80
_exptl_absorpt_coefficient_mu 0.767
_exptl_absorpt_correction_T_max 0.9204
_exptl_absorpt_correction_T_min 0.7594
_exptl_absorpt_correction_type multi-scan
_exptl_absorpt_process_details SADABS
_exptl_crystal_density_diffrn 0.887
_exptl_crystal_density_method 'not measured'
_exptl_crystal_F_000 896
_exptl_crystal_size_max 0.38
_exptl_crystal_size_mid 0.23
_exptl_crystal_size_min 0.11
_platon_squeeze_details
;

;
_refine_diff_density_max 0.538
_refine_diff_density_min -0.822
_refine_diff_density_rms 0.080
_refine_ls_extinction_method none
_refine_ls_goodness_of_fit_ref 0.854
_refine_ls_hydrogen_treatment constr
_refine_ls_matrix_type full
_refine_ls_number_parameters 272
_refine_ls_number_reflns 7986
_refine_ls_number_restraints 6
_refine_ls_restrained_S_all 0.854
_refine_ls_R_factor_all 0.1114
_refine_ls_R_factor_gt 0.0669
_refine_ls_shift/su_max 0.001
_refine_ls_shift/su_mean 0.000
_refine_ls_structure_factor_coef Fsqd
_refine_ls_weighting_details 'calc w=1/[\s^2^(Fo^2^)+(0.0723P)^2^+0.0000P] where P=(Fo^2^+2Fc^2^)/3'
_refine_ls_weighting_scheme calc
_refine_ls_wR_factor_gt 0.1606
_refine_ls_wR_factor_ref 0.1722
_reflns_number_gt 3700
_reflns_number_total 7986
_reflns_threshold_expression >2sigma(I)
_cod_data_source_file cg401583v_si_002.cif
_cod_data_source_block complex1
_cod_depositor_comments
;
The following automatic conversions were performed:

'_symmetry_cell_setting' value 'Monoclinic' changed to 'monoclinic'
according to
/usr/data/users/saulius/automatic-downloads/current/ACS/lib/dictionaries/cif_core.dic
dictionary named 'cif_core.dic' version 2.4.2 from
2011-04-26.

'_exptl_absorpt_correction_type' value 'MULTI-SCAN'
changed to 'multi-scan' according to
/usr/data/users/saulius/automatic-downloads/current/ACS/lib/dictionaries/cif_core.dic
dictionary named 'cif_core.dic' version 2.4.2 from 2011-04-26.

Automatic conversion script
Id: cif_fix_values 2281 2013-09-26 08:29:07Z andrius 
;
_cod_original_sg_symbol_H-M P2(1)/c
_cod_database_code 4509932

loop_
_symmetry_equiv_pos_as_xyz
'x, y, z'
'-x, y+1/2, -z+1/2'
'-x, -y, -z'
'x, -y-1/2, z-1/2'

loop_
_atom_site_label
_atom_site_type_symbol
_atom_site_fract_x
_atom_site_fract_y
_atom_site_fract_z
_atom_site_U_iso_or_equiv
_atom_site_adp_type
_atom_site_occupancy
_atom_site_symmetry_multiplicity
_atom_site_calc_flag
_atom_site_refinement_flags
_atom_site_disorder_group
Zn1A Zn 0.7833(3) 0.63568(16) 0.2741(4) 0.0277(6) Uani 0.71(3) 1 d PU 1
Zn1B Zn 0.758(2) 0.6360(4) 0.2528(13) 0.044(2) Uani 0.29(3) 1 d PU 2
N1 N 0.6734(3) 0.69193(15) 0.1855(3) 0.0554(9) Uani 1 1 d . .
C1 C 0.7028(3) 0.7401(2) 0.1273(3) 0.0511(10) Uani 1 1 d . .
H1 H 0.7756 0.7570 0.1255 0.061 Uiso 1 1 calc R .
N2 N 0.6056(3) 0.76016(15) 0.0705(2) 0.0544(9) Uani 1 1 d . .
H2 H 0.6024 0.7905 0.0269 0.065 Uiso 1 1 calc R .
C2 C 0.5159(3) 0.7245(2) 0.0942(3) 0.0506(10) Uani 1 1 d . .
C3 C 0.5607(3) 0.68363(19) 0.1673(3) 0.0522(11) Uani 1 1 d . .
H3 H 0.5185 0.6540 0.2000 0.063 Uiso 1 1 calc R .
C4 C 0.4024(4) 0.73462(19) 0.0524(3) 0.0533(11) Uani 1 1 d . .
C5 C 0.3739(3) 0.7733(2) -0.0324(3) 0.0625(12) Uani 1 1 d . .
H5 H 0.4329 0.7923 -0.0624 0.075 Uiso 1 1 calc R .
C6 C 0.2620(4) 0.7846(2) -0.0735(3) 0.0692(13) Uani 1 1 d . .
H6 H 0.2473 0.8104 -0.1293 0.083 Uiso 1 1 calc R .
C7 C 0.1730(3) 0.75630(19) -0.0292(3) 0.0494(10) Uani 1 1 d . .
C8 C 0.1964(4) 0.7171(2) 0.0518(3) 0.0692(13) Uani 1 1 d . .
H8 H 0.1367 0.6973 0.0798 0.083 Uiso 1 1 calc R .
C9 C 0.3062(3) 0.7065(2) 0.0922(3) 0.0548(11) Uani 1 1 d . .
H9 H 0.3186 0.6801 0.1475 0.066 Uiso 1 1 calc R .
C10 C 0.0577(3) 0.76952(17) -0.0666(2) 0.0445(10) Uani 1 1 d . .
C11 C 0.0111(3) 0.81399(19) -0.1370(3) 0.0505(10) Uani 1 1 d . .
H11 H 0.0540 0.8411 -0.1733 0.061 Uiso 1 1 calc R .
N3 N -0.0401(2) 0.74332(14) -0.0340(2) 0.0434(8) Uani 1 1 d . .
H3A H -0.0400 0.7144 0.0116 0.052 Uiso 1 1 calc R .
O1 O 0.6863(2) 0.57288(11) 0.33354(18) 0.0502(7) Uani 1 1 d . .
O2 O 0.6305(3) 0.65209(12) 0.4250(2) 0.0697(10) Uani 1 1 d . .
C12 C 0.6332(3) 0.59418(17) 0.4031(3) 0.0493(10) Uani 1 1 d . .
C13 C 0.5632(3) 0.54474(18) 0.4516(2) 0.0451(9) Uani 1 1 d . .
C14 C 0.4980(5) 0.5631(2) 0.5265(3) 0.0797(17) Uani 1 1 d . .
H14 H 0.4975 0.6066 0.5457 0.096 Uiso 1 1 calc R .
C15 C 0.5648(4) 0.48098(18) 0.4279(3) 0.0731(17) Uani 1 1 d . .
H15 H 0.6093 0.4669 0.3798 0.088 Uiso 1 1 calc R .
O3 O 0.8612(2) 0.57414(12) 0.19440(18) 0.0577(8) Uani 1 1 d . .
O4 O 0.9281(2) 0.65695(12) 0.11242(18) 0.0521(7) Uani 1 1 d . .
C16 C 0.9170(3) 0.59765(19) 0.1269(3) 0.0424(9) Uani 1 1 d . .
C17 C 0.9598(3) 0.54748(17) 0.0602(2) 0.0397(9) Uani 1 1 d . .
C18 C 1.0087(4) 0.56434(19) -0.0200(3) 0.0634(14) Uani 1 1 d . .
H18 H 1.0168 0.6082 -0.0354 0.076 Uiso 1 1 calc R .
C19 C 0.9522(4) 0.4839(2) 0.0812(4) 0.0841(18) Uani 1 1 d . .
H19 H 0.9202 0.4714 0.1376 0.101 Uiso 1 1 calc R .
N4 N -0.1077(2) 0.81275(14) -0.1463(2) 0.0391(7) Uani 1 1 d . .
C20 C -0.1321(3) 0.76786(18) -0.0809(3) 0.0492(10) Uani 1 1 d . .
H20 H -0.2056 0.7556 -0.0701 0.059 Uiso 1 1 calc R .

loop_
_atom_site_aniso_label
_atom_site_aniso_U_11
_atom_site_aniso_U_22
_atom_site_aniso_U_33
_atom_site_aniso_U_23
_atom_site_aniso_U_13
_atom_site_aniso_U_12
Zn1A 0.0228(10) 0.0339(5) 0.0253(11) 0.0004(6) -0.0027(5) 0.0006(5)
Zn1B 0.061(5) 0.0420(15) 0.030(3) 0.0038(16) 0.001(3) 0.001(2)
N1 0.043(2) 0.0416(19) 0.085(3) 0.0015(18) 0.0215(18) -0.0135(16)
C1 0.030(2) 0.067(3) 0.054(2) 0.016(2) -0.0050(18) 0.014(2)
N2 0.056(2) 0.0467(19) 0.065(2) 0.0086(16) 0.0284(19) -0.0116(17)
C2 0.0164(17) 0.068(3) 0.065(3) -0.011(2) -0.0095(17) 0.0141(18)
C3 0.051(2) 0.062(3) 0.038(2) 0.0286(19) -0.0216(18) -0.009(2)
C4 0.060(3) 0.054(2) 0.047(2) 0.006(2) 0.010(2) 0.004(2)
C5 0.041(2) 0.087(3) 0.058(3) 0.017(2) -0.002(2) -0.001(2)
C6 0.066(3) 0.085(3) 0.059(3) 0.020(2) 0.019(2) 0.000(3)
C7 0.0276(19) 0.050(2) 0.068(3) 0.010(2) -0.0074(18) 0.0034(17)
C8 0.069(3) 0.061(3) 0.081(3) 0.024(3) 0.023(3) -0.001(2)
C9 0.041(2) 0.069(3) 0.052(2) 0.032(2) -0.0093(19) -0.009(2)
C10 0.059(3) 0.043(2) 0.031(2) 0.0096(17) 0.0069(19) -0.012(2)
C11 0.034(2) 0.061(3) 0.059(3) 0.008(2) 0.015(2) 0.004(2)
N3 0.0354(18) 0.0500(19) 0.0425(18) 0.0165(15) -0.0065(14) 0.0128(15)
O1 0.0612(18) 0.0441(15) 0.0504(16) -0.0005(12) 0.0298(14) -0.0010(13)
O2 0.090(2) 0.0427(17) 0.085(2) -0.0144(15) 0.048(2) -0.0195(15)
C12 0.062(3) 0.028(2) 0.062(3) -0.0052(19) 0.029(2) -0.0043(18)
C13 0.055(2) 0.050(2) 0.032(2) -0.0061(17) 0.0119(18) -0.0123(19)
C14 0.130(5) 0.037(2) 0.083(3) -0.018(2) 0.057(3) -0.014(3)
C15 0.115(4) 0.032(2) 0.085(3) -0.009(2) 0.074(3) -0.016(2)
O3 0.084(2) 0.0453(15) 0.0499(16) 0.0013(13) 0.0338(16) 0.0057(14)
O4 0.067(2) 0.0393(15) 0.0532(17) 0.0016(13) 0.0211(15) 0.0016(13)
C16 0.042(2) 0.048(2) 0.038(2) -0.0005(18) 0.0092(18) 0.0045(19)
C17 0.052(2) 0.037(2) 0.032(2) 0.0046(16) 0.0149(18) 0.0060(17)
C18 0.101(4) 0.043(2) 0.053(3) 0.004(2) 0.040(3) 0.007(2)
C19 0.112(5) 0.065(3) 0.087(4) 0.010(3) 0.065(4) -0.004(3)
N4 0.0333(16) 0.0523(19) 0.0298(16) 0.0055(14) -0.0053(13) 0.0135(15)
C20 0.044(2) 0.045(2) 0.063(3) -0.002(2) 0.024(2) -0.0105(19)

loop_
_atom_type_symbol
_atom_type_description
_atom_type_scat_dispersion_real
_atom_type_scat_dispersion_imag
_atom_type_scat_source
C C 0.0033 0.0016 'International Tables Vol C Tables 4.2.6.8 and 6.1.1.4'
H H 0.0000 0.0000 'International Tables Vol C Tables 4.2.6.8 and 6.1.1.4'
N N 0.0061 0.0033 'International Tables Vol C Tables 4.2.6.8 and 6.1.1.4'
O O 0.0106 0.0060 'International Tables Vol C Tables 4.2.6.8 and 6.1.1.4'
Zn Zn 0.2839 1.4301 'International Tables Vol C Tables 4.2.6.8 and 6.1.1.4'

loop_
_geom_angle_atom_site_label_1
_geom_angle_atom_site_label_2
_geom_angle_atom_site_label_3
_geom_angle
_geom_angle_site_symmetry_1
_geom_angle_site_symmetry_3
N4 Zn1A O1 121.0(3) 4_676 .
N4 Zn1A O3 110.2(2) 4_676 .
O1 Zn1A O3 97.87(17) . .
N4 Zn1A N1 112.0(2) 4_676 .
O1 Zn1A N1 104.8(2) . .
O3 Zn1A N1 109.8(3) . .
N1 Zn1B O1 119.0(13) . .
N1 Zn1B O3 123.8(8) . .
O1 Zn1B O3 97.2(4) . .
N1 Zn1B N4 110.4(5) . 4_676
O1 Zn1B N4 106.4(9) . 4_676
O3 Zn1B N4 97.0(11) . 4_676
C1 N1 C3 107.4(4) . .
C1 N1 Zn1B 129.7(6) . .
C3 N1 Zn1B 121.5(7) . .
C1 N1 Zn1A 125.7(3) . .
C3 N1 Zn1A 126.7(3) . .
Zn1B N1 Zn1A 7.3(6) . .
N1 C1 N2 107.6(3) . .
C2 N2 C1 109.2(3) . .
N2 C2 C3 104.7(3) . .
N2 C2 C4 123.7(4) . .
C3 C2 C4 131.5(4) . .
N1 C3 C2 111.0(3) . .
C2 C4 C5 123.1(4) . .
C2 C4 C9 122.9(4) . .
C5 C4 C9 114.0(4) . .
C6 C5 C4 123.7(4) . .
C7 C6 C5 118.6(4) . .
C8 C7 C6 119.9(4) . .
C8 C7 C10 120.2(4) . .
C6 C7 C10 119.9(4) . .
C9 C8 C7 121.2(4) . .
C8 C9 C4 122.5(4) . .
N3 C10 C11 101.2(3) . .
N3 C10 C7 127.2(3) . .
C11 C10 C7 131.5(3) . .
N4 C11 C10 111.7(3) . .
C20 N3 C10 111.8(3) . .
C12 O1 Zn1B 118.3(3) . .
C12 O1 Zn1A 116.2(2) . .
Zn1B O1 Zn1A 11.7(7) . .
O2 C12 O1 122.9(3) . .
O2 C12 C13 121.1(3) . .
O1 C12 C13 115.8(3) . .
C15 C13 C14 117.4(3) . .
C15 C13 C12 121.7(3) . .
C14 C13 C12 120.8(3) . .
C15 C14 C13 121.8(4) 3_666 .
C13 C15 C14 120.8(3) . 3_666
C16 O3 Zn1A 117.7(3) . .
C16 O3 Zn1B 115.7(3) . .
Zn1A O3 Zn1B 11.5(6) . .
O4 C16 O3 123.6(3) . .
O4 C16 C17 121.8(3) . .
O3 C16 C17 114.4(3) . .
C18 C17 C19 118.1(3) . .
C18 C17 C16 121.7(3) . .
C19 C17 C16 120.2(3) . .
C17 C18 C19 120.3(4) . 3_765
C17 C19 C18 121.6(4) . 3_765
C20 N4 C11 103.7(3) . .
C20 N4 Zn1A 125.6(3) . 4_475
C11 N4 Zn1A 130.6(3) . 4_475
C20 N4 Zn1B 123.0(4) . 4_475
C11 N4 Zn1B 133.2(4) . 4_475
Zn1A N4 Zn1B 5.7(3) 4_475 4_475
N3 C20 N4 111.6(3) . .

loop_
_geom_bond_atom_site_label_1
_geom_bond_atom_site_label_2
_geom_bond_distance
_geom_bond_site_symmetry_2
Zn1A N4 1.913(6) 4_676
Zn1A O1 1.955(4) .
Zn1A O3 1.958(4) .
Zn1A N1 2.038(6) .
Zn1B N1 1.72(2) .
Zn1B O1 1.949(9) .
Zn1B O3 1.985(12) .
Zn1B N4 2.25(3) 4_676
N1 C1 1.337(4) .
N1 C3 1.337(5) .
C1 N2 1.379(5) .
N2 C2 1.353(4) .
C2 C3 1.367(5) .
C2 C4 1.416(5) .
C4 C5 1.416(5) .
C4 C9 1.431(5) .
C5 C6 1.400(6) .
C6 C7 1.393(5) .
C7 C8 1.373(5) .
C7 C10 1.429(5) .
C8 C9 1.371(6) .
C10 N3 1.389(4) .
C10 C11 1.397(5) .
C11 N4 1.395(4) .
N3 C20 1.303(5) .
O1 C12 1.271(4) .
O2 C12 1.225(4) .
C12 C13 1.504(5) .
C13 C15 1.347(5) .
C13 C14 1.396(5) .
C14 C15 1.362(5) 3_666
C15 C14 1.362(5) 3_666
O3 C16 1.283(4) .
O4 C16 1.241(4) .
C16 C17 1.497(5) .
C17 C18 1.339(4) .
C17 C19 1.340(5) .
C18 C19 1.404(5) 3_765
C19 C18 1.404(5) 3_765
N4 C20 1.336(4) .
N4 Zn1A 1.913(6) 4_475
N4 Zn1B 2.25(3) 4_475

loop_
_platon_squeeze_void_nr
_platon_squeeze_void_average_x
_platon_squeeze_void_average_y
_platon_squeeze_void_average_z
_platon_squeeze_void_volume
_platon_squeeze_void_count_electrons
1 -0.019 0.000 -0.005 879.6 219.5
2 -0.043 0.500 0.231 879.6 218.6
